data_1545885
loop_
_publ_author_name
'Schneider, Lisa M.'
'Schmiedel, Volker M.'
'Pecchioli, Tommaso'
'Lentz, Dieter'
'Merten, Christian'
'Christmann, Mathias'

_publ_section_title
;
 Asymmetric Synthesis of Carbocyclic Propellanes.
;
_journal_name_full 'Organic letters'
_journal_paper_doi 10.1021/acs.orglett.7b00836
_journal_year 2017
_chemical_formula_sum 'C16 H22 O2'
_chemical_formula_weight 246.33
_space_group_crystal_system monoclinic
_space_group_IT_number 4
_space_group_name_Hall 'P 2yb'
_space_group_name_H-M_alt 'P 1 21 1'
_symmetry_space_group_name_Hall 'P 2yb'
_symmetry_space_group_name_H-M 'P 1 21 1'
_atom_sites_solution_hydrogens mixed
_audit_creation_method SHELXL-2016/6
_cell_angle_alpha 90
_cell_angle_beta 98.897(3)
_cell_angle_gamma 90
_cell_formula_units_Z 2
_cell_length_a 8.0035(7)
_cell_length_b 9.1507(8)
_cell_length_c 9.4828(8)
_cell_measurement_reflns_used 9848
_cell_measurement_temperature 100(2)
_cell_measurement_theta_max 78.4
_cell_measurement_theta_min 4.7
_cell_volume 686.14(10)
_computing_cell_refinement 'Bruker SAINT'
_computing_data_collection 'Bruker APEX2'
_computing_data_reduction 'Bruker SAINT'
_computing_structure_refinement 'SHELXL-2016/6 (Sheldrick, 2016)'
_computing_structure_solution 'SHELXT 2014/5 (Sheldrick, 2014)'
_diffrn_ambient_temperature 100(2)
_diffrn_measured_fraction_theta_full 0.994
_diffrn_measured_fraction_theta_max 0.992
_diffrn_measurement_device_type 'Bruker D8 Venture Photon'
_diffrn_measurement_method '\f and \w scans'
_diffrn_radiation_type CuK\a
_diffrn_radiation_wavelength 1.54178
_diffrn_reflns_av_R_equivalents 0.0275
_diffrn_reflns_av_unetI/netI 0.0212
_diffrn_reflns_Laue_measured_fraction_full 0.994
_diffrn_reflns_Laue_measured_fraction_max 0.992
_diffrn_reflns_limit_h_max 10
_diffrn_reflns_limit_h_min -10
_diffrn_reflns_limit_k_max 11
_diffrn_reflns_limit_k_min -11
_diffrn_reflns_limit_l_max 12
_diffrn_reflns_limit_l_min -11
_diffrn_reflns_number 16400
_diffrn_reflns_point_group_measured_fraction_full 0.994
_diffrn_reflns_point_group_measured_fraction_max 0.978
_diffrn_reflns_theta_full 67.679
_diffrn_reflns_theta_max 78.712
_diffrn_reflns_theta_min 4.720
_diffrn_source 'Incoatec Microfocus Source'
_exptl_absorpt_coefficient_mu 0.601
_exptl_absorpt_correction_T_max 0.754
_exptl_absorpt_correction_T_min 0.651
_exptl_absorpt_correction_type multi-scan
_exptl_absorpt_process_details 'SADABS (Bruker-AXS)'
_exptl_crystal_colour colourless
_exptl_crystal_density_diffrn 1.192
_exptl_crystal_description block
_exptl_crystal_F_000 268
_exptl_crystal_size_max 0.340
_exptl_crystal_size_mid 0.230
_exptl_crystal_size_min 0.100
_refine_diff_density_max 0.199
_refine_diff_density_min -0.322
_refine_diff_density_rms 0.043
_refine_ls_abs_structure_details
;
 Flack x determined using 1264 quotients [(I+)-(I-)]/[(I+)+(I-)]
 (Parsons, Flack and Wagner, Acta Cryst. B69 (2013) 249-259).
;
_refine_ls_abs_structure_Flack 0.03(6)
_refine_ls_extinction_method none
_refine_ls_goodness_of_fit_ref 1.050
_refine_ls_hydrogen_treatment mixed
_refine_ls_matrix_type full
_refine_ls_number_parameters 168
_refine_ls_number_reflns 2902
_refine_ls_number_restraints 1
_refine_ls_restrained_S_all 1.050
_refine_ls_R_factor_all 0.0414
_refine_ls_R_factor_gt 0.0403
_refine_ls_shift/su_max 0.000
_refine_ls_shift/su_mean 0.000
_refine_ls_structure_factor_coef Fsqd
_refine_ls_weighting_details 'w=1/[\s^2^(Fo^2^)+(0.0474P)^2^+0.2052P] where P=(Fo^2^+2Fc^2^)/3'
_refine_ls_weighting_scheme calc
_refine_ls_wR_factor_gt 0.0988
_refine_ls_wR_factor_ref 0.0999
_reflns_Friedel_coverage 0.854
_reflns_Friedel_fraction_full 0.995
_reflns_Friedel_fraction_max 0.963
_reflns_number_gt 2819
_reflns_number_total 2902
_reflns_threshold_expression 'I > 2\s(I)'
_cod_data_source_file ol7b00836_si_004.cif
_cod_data_source_block shelx
_cod_database_code 1545885
_shelx_shelxl_version_number 2016/6
_shelx_space_group_comment
;
The symmetry employed for this shelxl refinement is uniquely defined
by the following loop, which should always be used as a source of
symmetry information in preference to the above space-group names.
They are only intended as comments.
;
_shelx_estimated_absorpt_t_min 0.822
_shelx_estimated_absorpt_t_max 0.942

loop_
_space_group_symop_operation_xyz
'x, y, z'
'-x, y+1/2, -z'

loop_
_atom_site_label
_atom_site_type_symbol
_atom_site_fract_x
_atom_site_fract_y
_atom_site_fract_z
_atom_site_U_iso_or_equiv
_atom_site_adp_type
_atom_site_occupancy
_atom_site_site_symmetry_order
_atom_site_calc_flag
_atom_site_refinement_flags_posn
_atom_site_refinement_flags_adp
_atom_site_refinement_flags_occupancy
_atom_site_disorder_assembly
_atom_site_disorder_group
O1 O 0.6046(2) 0.81920(19) 0.7152(2) 0.0448(5) Uani 1 1 d . . . . .
O2 O 0.1765(2) 0.4550(3) 0.8559(2) 0.0540(5) Uani 1 1 d . . . . .
C6 C 0.6130(2) 0.4521(2) 0.83476(19) 0.0201(4) Uani 1 1 d . . . . .
C2 C 0.6795(3) 0.7079(2) 0.7574(2) 0.0282(4) Uani 1 1 d . . . . .
C13 C 0.7434(3) 0.4989(3) 0.6074(2) 0.0292(5) Uani 1 1 d . . . . .
H13A H 0.855910 0.488702 0.666905 0.035 Uiso 1 1 calc R U . . .
H13B H 0.706453 0.400088 0.573233 0.035 Uiso 1 1 calc R U . . .
C1 C 0.6173(2) 0.5571(2) 0.70291(19) 0.0216(4) Uani 1 1 d . . . . .
C7 C 0.4722(2) 0.5038(2) 0.9188(2) 0.0269(4) Uani 1 1 d . . . . .
H7A H 0.463966 0.433788 0.997060 0.032 Uiso 1 1 calc R U . . .
H7B H 0.503925 0.600107 0.962377 0.032 Uiso 1 1 calc R U . . .
C11 C 0.5676(3) 0.2991(2) 0.7829(2) 0.0303(5) Uani 1 1 d . . . . .
H11 H 0.457147 0.286599 0.730912 0.036 Uiso 1 1 calc R U . . .
C8 C 0.3016(3) 0.5163(3) 0.8263(3) 0.0340(5) Uani 1 1 d . . . . .
C5 C 0.7826(2) 0.4555(3) 0.9369(2) 0.0255(4) Uani 1 1 d . . . . .
H5A H 0.772820 0.393668 1.020929 0.031 Uiso 1 1 calc R U . . .
H5B H 0.871461 0.412585 0.887776 0.031 Uiso 1 1 calc R U . . .
C10 C 0.4408(2) 0.5697(3) 0.6119(2) 0.0297(5) Uani 1 1 d . . . . .
H10A H 0.445363 0.644221 0.536957 0.036 Uiso 1 1 calc R U . . .
H10B H 0.412003 0.475017 0.563705 0.036 Uiso 1 1 calc R U . . .
C4 C 0.8373(3) 0.6082(3) 0.9882(2) 0.0338(5) Uani 1 1 d . . . . .
H4A H 0.951146 0.603234 1.046145 0.041 Uiso 1 1 calc R U . . .
H4B H 0.757848 0.645961 1.049801 0.041 Uiso 1 1 calc R U . . .
C3 C 0.8414(3) 0.7135(3) 0.8631(2) 0.0341(5) Uani 1 1 d . . . . .
H3A H 0.859291 0.814304 0.900245 0.041 Uiso 1 1 calc R U . . .
H3B H 0.937823 0.688007 0.813724 0.041 Uiso 1 1 calc R U . . .
C9 C 0.2993(3) 0.6110(3) 0.6974(3) 0.0375(5) Uani 1 1 d . . . . .
H9A H 0.313149 0.714414 0.727725 0.045 Uiso 1 1 calc R U . . .
H9B H 0.188468 0.601302 0.635365 0.045 Uiso 1 1 calc R U . . .
C12 C 0.6615(3) 0.1817(3) 0.8007(3) 0.0397(5) Uani 1 1 d . . . . .
H12A H 0.773198 0.187082 0.851821 0.048 Uiso 1 1 calc R U . . .
H12B H 0.618045 0.090908 0.762588 0.048 Uiso 1 1 calc R U . . .
C14 C 0.7623(4) 0.5927(5) 0.4790(3) 0.0613(10) Uani 1 1 d . . . . .
C15A C 0.8981(5) 0.5793(5) 0.3970(4) 0.0336(11) Uiso 0.569(8) 1 d . . P A .
H15A H 0.920593 0.656626 0.335775 0.040 Uiso 0.569(8) 1 calc R U P . .
C16A C 0.9902(6) 0.4622(6) 0.4061(5) 0.0418(13) Uiso 0.569(8) 1 d . . P . .
H16A H 0.967961 0.384696 0.467290 0.050 Uiso 0.569(8) 1 calc R U P A .
H16B H 1.079867 0.453799 0.351685 0.050 Uiso 0.569(8) 1 calc R U P . .
C15B C 0.8898(7) 0.4978(7) 0.3941(5) 0.0291(14) Uiso 0.431(8) 1 d . . P A 1
H15B H 0.868844 0.396892 0.375379 0.035 Uiso 0.431(8) 1 calc R U P A 1
C16B C 1.0188(7) 0.5604(7) 0.3528(6) 0.0382(17) Uiso 0.431(8) 1 d . . P A 1
H16C H 1.039725 0.661294 0.371488 0.046 Uiso 0.431(8) 1 calc R U P A 1
H16D H 1.092557 0.505567 0.303644 0.046 Uiso 0.431(8) 1 calc R U P A 1
H14A H 0.809(4) 0.673(4) 0.519(4) 0.046 Uiso 1 1 d . U . . .
H14B H 0.656(4) 0.603(4) 0.419(3) 0.046 Uiso 1 1 d . U . . .

loop_
_atom_site_aniso_label
_atom_site_aniso_U_11
_atom_site_aniso_U_22
_atom_site_aniso_U_33
_atom_site_aniso_U_23
_atom_site_aniso_U_13
_atom_site_aniso_U_12
O1 0.0511(11) 0.0301(8) 0.0527(11) 0.0105(8) 0.0068(8) 0.0044(7)
O2 0.0198(7) 0.0783(14) 0.0653(12) 0.0122(11) 0.0111(8) -0.0041(9)
C6 0.0154(8) 0.0262(9) 0.0180(8) 0.0004(7) 0.0003(6) 0.0002(7)
C2 0.0293(10) 0.0312(11) 0.0256(10) 0.0025(8) 0.0088(8) -0.0028(9)
C13 0.0238(9) 0.0466(12) 0.0177(9) -0.0003(8) 0.0050(7) 0.0062(9)
C1 0.0170(8) 0.0302(9) 0.0171(8) 0.0023(7) 0.0010(7) 0.0029(7)
C7 0.0207(9) 0.0376(11) 0.0232(9) 0.0001(8) 0.0058(7) -0.0008(8)
C11 0.0281(10) 0.0325(11) 0.0288(10) -0.0014(8) -0.0002(8) -0.0013(9)
C8 0.0170(9) 0.0463(13) 0.0398(12) -0.0012(10) 0.0076(8) 0.0041(9)
C5 0.0188(8) 0.0387(11) 0.0178(8) 0.0050(8) -0.0011(7) -0.0009(8)
C10 0.0199(9) 0.0435(12) 0.0235(9) 0.0026(9) -0.0039(7) 0.0063(9)
C4 0.0261(10) 0.0504(13) 0.0226(9) -0.0018(10) -0.0034(8) -0.0122(10)
C3 0.0308(11) 0.0375(12) 0.0336(11) -0.0022(9) 0.0039(9) -0.0137(9)
C9 0.0196(10) 0.0528(14) 0.0388(12) 0.0045(11) 0.0005(9) 0.0117(10)
C12 0.0471(13) 0.0304(11) 0.0385(13) 0.0037(10) -0.0028(10) 0.0017(10)
C14 0.0411(15) 0.112(3) 0.0332(14) 0.0307(17) 0.0146(11) 0.0209(17)

loop_
_atom_type_symbol
_atom_type_description
_atom_type_scat_dispersion_real
_atom_type_scat_dispersion_imag
_atom_type_scat_source
C C 0.0181 0.0091 'International Tables Vol C Tables 4.2.6.8 and 6.1.1.4'
H H 0.0000 0.0000 'International Tables Vol C Tables 4.2.6.8 and 6.1.1.4'
O O 0.0492 0.0322 'International Tables Vol C Tables 4.2.6.8 and 6.1.1.4'

loop_
_geom_angle_atom_site_label_1
_geom_angle_atom_site_label_2
_geom_angle_atom_site_label_3
_geom_angle
C11 C6 C5 111.60(16)
C11 C6 C7 106.99(16)
C5 C6 C7 108.06(14)
C11 C6 C1 109.85(15)
C5 C6 C1 111.12(14)
C7 C6 C1 109.09(15)
O1 C2 C3 121.2(2)
O1 C2 C1 121.70(19)
C3 C2 C1 117.11(18)
C14 C13 C1 115.4(2)
C14 C13 H13A 108.4
C1 C13 H13A 108.4
C14 C13 H13B 108.4
C1 C13 H13B 108.4
H13A C13 H13B 107.5
C2 C1 C10 110.12(17)
C2 C1 C13 107.45(16)
C10 C1 C13 108.77(15)
C2 C1 C6 109.07(14)
C10 C1 C6 110.98(15)
C13 C1 C6 110.38(16)
C8 C7 C6 112.85(16)
C8 C7 H7A 109.0
C6 C7 H7A 109.0
C8 C7 H7B 109.0
C6 C7 H7B 109.0
H7A C7 H7B 107.8
C12 C11 C6 128.0(2)
C12 C11 H11 116.0
C6 C11 H11 116.0
O2 C8 C9 123.3(2)
O2 C8 C7 122.2(2)
C9 C8 C7 114.50(18)
C4 C5 C6 113.66(17)
C4 C5 H5A 108.8
C6 C5 H5A 108.8
C4 C5 H5B 108.8
C6 C5 H5B 108.8
H5A C5 H5B 107.7
C9 C10 C1 114.14(16)
C9 C10 H10A 108.7
C1 C10 H10A 108.7
C9 C10 H10B 108.7
C1 C10 H10B 108.7
H10A C10 H10B 107.6
C5 C4 C3 111.71(17)
C5 C4 H4A 109.3
C3 C4 H4A 109.3
C5 C4 H4B 109.3
C3 C4 H4B 109.3
H4A C4 H4B 107.9
C2 C3 C4 111.88(17)
C2 C3 H3A 109.2
C4 C3 H3A 109.2
C2 C3 H3B 109.2
C4 C3 H3B 109.2
H3A C3 H3B 107.9
C8 C9 C10 111.77(18)
C8 C9 H9A 109.3
C10 C9 H9A 109.3
C8 C9 H9B 109.3
C10 C9 H9B 109.3
H9A C9 H9B 107.9
C11 C12 H12A 120.0
C11 C12 H12B 120.0
H12A C12 H12B 120.0
C15A C14 C13 124.3(3)
C15A C14 C15B 27.1(2)
C13 C14 C15B 103.9(3)
C15A C14 H14A 90(2)
C13 C14 H14A 102(2)
C15B C14 H14A 113(2)
C15A C14 H14B 111(2)
C13 C14 H14B 110(2)
C15B C14 H14B 109(2)
H14A C14 H14B 117(3)
C16A C15A C14 120.3(4)
C16A C15A H15A 119.8
C14 C15A H15A 119.8
C15A C16A H16A 120.0
C15A C16A H16B 120.0
H16A C16A H16B 120.0
C16B C15B C14 120.0(5)
C16B C15B H15B 120.0
C14 C15B H15B 120.0
C15B C16B H16C 120.0
C15B C16B H16D 120.0
H16C C16B H16D 120.0

loop_
_geom_bond_atom_site_label_1
_geom_bond_atom_site_label_2
_geom_bond_distance
O1 C2 1.218(3)
O2 C8 1.218(3)
C6 C11 1.510(3)
C6 C5 1.541(2)
C6 C7 1.552(2)
C6 C1 1.581(2)
C2 C3 1.512(3)
C2 C1 1.529(3)
C13 C14 1.516(4)
C13 C1 1.551(3)
C13 H13A 0.9900
C13 H13B 0.9900
C1 C10 1.541(2)
C7 C8 1.508(3)
C7 H7A 0.9900
C7 H7B 0.9900
C11 C12 1.307(3)
C11 H11 0.9500
C8 C9 1.496(4)
C5 C4 1.521(3)
C5 H5A 0.9900
C5 H5B 0.9900
C10 C9 1.538(3)
C10 H10A 0.9900
C10 H10B 0.9900
C4 C3 1.533(3)
C4 H4A 0.9900
C4 H4B 0.9900
C3 H3A 0.9900
C3 H3B 0.9900
C9 H9A 0.9900
C9 H9B 0.9900
C12 H12A 0.9500
C12 H12B 0.9500
C14 C15A 1.436(5)
C14 C15B 1.643(6)
C14 H14A 0.89(3)
C14 H14B 0.96(3)
C15A C16A 1.296(7)
C15A H15A 0.9500
C16A H16A 0.9500
C16A H16B 0.9500
C15B C16B 1.293(8)
C15B H15B 0.9500
C16B H16C 0.9500
C16B H16D 0.9500

loop_
_geom_torsion_atom_site_label_1
_geom_torsion_atom_site_label_2
_geom_torsion_atom_site_label_3
_geom_torsion_atom_site_label_4
_geom_torsion
O1 C2 C1 C10 -8.9(3)
C3 C2 C1 C10 172.85(17)
O1 C2 C1 C13 109.4(2)
C3 C2 C1 C13 -68.8(2)
O1 C2 C1 C6 -130.9(2)
C3 C2 C1 C6 50.8(2)
C14 C13 C1 C2 -59.6(3)
C14 C13 C1 C10 59.6(3)
C14 C13 C1 C6 -178.4(2)
C11 C6 C1 C2 -174.76(16)
C5 C6 C1 C2 -50.8(2)
C7 C6 C1 C2 68.26(18)
C11 C6 C1 C10 63.7(2)
C5 C6 C1 C10 -172.27(17)
C7 C6 C1 C10 -53.2(2)
C11 C6 C1 C13 -56.9(2)
C5 C6 C1 C13 67.1(2)
C7 C6 C1 C13 -173.90(16)
C11 C6 C7 C8 -64.2(2)
C5 C6 C7 C8 175.50(17)
C1 C6 C7 C8 54.6(2)
C5 C6 C11 C12 -8.9(3)
C7 C6 C11 C12 -126.9(3)
C1 C6 C11 C12 114.8(3)
C6 C7 C8 O2 126.2(3)
C6 C7 C8 C9 -54.6(3)
C11 C6 C5 C4 177.95(17)
C7 C6 C5 C4 -64.7(2)
C1 C6 C5 C4 55.0(2)
C2 C1 C10 C9 -68.6(2)
C13 C1 C10 C9 173.9(2)
C6 C1 C10 C9 52.3(2)
C6 C5 C4 C3 -54.0(2)
O1 C2 C3 C4 130.8(2)
C1 C2 C3 C4 -50.9(2)
C5 C4 C3 C2 49.9(3)
O2 C8 C9 C10 -130.4(3)
C7 C8 C9 C10 50.3(3)
C1 C10 C9 C8 -49.9(3)
C1 C13 C14 C15A 164.6(4)
C1 C13 C14 C15B -175.7(3)
C13 C14 C15A C16A 17.4(7)
C15B C14 C15A C16A -28.6(5)
C15A C14 C15B C16B 10.7(5)
C13 C14 C15B C16B -131.5(5)
